data_4083828
loop_
_publ_author_name
'Agapie, Theodor'
'Day, Michael W.'
'Henling, Lawrence M.'
'Labinger, Jay A.'
'Bercaw, John E.'

_publ_section_title
;
 A Chromium-Diphosphine System for Catalytic Ethylene
 Trimerization:&#x00A0; Synthetic and Structural Studies of Chromium
 Complexes with a Nitrogen-Bridged Diphosphine Ligand
 withortho-Methoxyaryl Substituents
;
_journal_issue 11
_journal_name_full Organometallics
_journal_page_first 2733
_journal_paper_doi 10.1021/om050605+
_journal_volume 25
_journal_year 2006
_chemical_formula_sum 'C37 H39 Cr N O9 P2'
_chemical_formula_weight 755.63
_chemical_name_systematic
; 
 ? 
;
_space_group_IT_number 14
_symmetry_cell_setting monoclinic
_symmetry_space_group_name_Hall '-P 2yn'
_symmetry_space_group_name_H-M 'P 1 21/n 1'
_atom_sites_solution_hydrogens difmap
_atom_sites_solution_primary direct
_atom_sites_solution_secondary difmap
_audit_creation_method SHELXL-97
_cell_angle_alpha 90.00
_cell_angle_beta 102.3330(10)
_cell_angle_gamma 90.00
_cell_formula_units_Z 4
_cell_length_a 11.7105(5)
_cell_length_b 16.3059(8)
_cell_length_c 19.3321(9)
_cell_measurement_reflns_used 22989
_cell_measurement_temperature 98(2)
_cell_measurement_theta_max 28.83
_cell_measurement_theta_min 2.17
_cell_volume 3606.3(3)
_computing_cell_refinement 'Bruker SAINT v6.022'
_computing_data_collection 'Bruker SMART v5.054'
_computing_data_reduction 'Bruker SAINT v6.022'
_computing_molecular_graphics 'Bruker SHELXTL'
_computing_publication_material 'Bruker SHELXTL'
_computing_structure_refinement 'SHELXL-97 (Sheldrick, 1997)'
_computing_structure_solution 'SHELXS-97 (Sheldrick, 1990)'
_diffrn_ambient_temperature 98(2)
_diffrn_measured_fraction_theta_full 0.952
_diffrn_measured_fraction_theta_max 0.952
_diffrn_measurement_device_type 'Bruker SMART 1000'
_diffrn_measurement_method '\w scans at 7 \f settings'
_diffrn_radiation_monochromator graphite
_diffrn_radiation_source 'fine-focus sealed tube'
_diffrn_radiation_type MoK\a
_diffrn_radiation_wavelength 0.71073
_diffrn_reflns_av_R_equivalents 0.0710
_diffrn_reflns_av_sigmaI/netI 0.0476
_diffrn_reflns_limit_h_max 15
_diffrn_reflns_limit_h_min -15
_diffrn_reflns_limit_k_max 21
_diffrn_reflns_limit_k_min -21
_diffrn_reflns_limit_l_max 25
_diffrn_reflns_limit_l_min -25
_diffrn_reflns_number 73667
_diffrn_reflns_theta_full 28.43
_diffrn_reflns_theta_max 28.43
_diffrn_reflns_theta_min 1.65
_exptl_absorpt_coefficient_mu 0.462
_exptl_absorpt_correction_T_max 0.9340
_exptl_absorpt_correction_T_min 0.9053
_exptl_absorpt_correction_type none
_exptl_crystal_colour 'Pale yellow'
_exptl_crystal_density_diffrn 1.392
_exptl_crystal_density_method 'not measured'
_exptl_crystal_description Column
_exptl_crystal_F_000 1576
_exptl_crystal_size_max 0.22
_exptl_crystal_size_mid 0.17
_exptl_crystal_size_min 0.15
_refine_diff_density_max 0.585
_refine_diff_density_min -0.470
_refine_diff_density_rms 0.069
_refine_ls_extinction_method none
_refine_ls_goodness_of_fit_ref 1.755
_refine_ls_hydrogen_treatment 'Unrestrained, except for solvent'
_refine_ls_matrix_type 'Full matrix'
_refine_ls_number_parameters 585
_refine_ls_number_reflns 8644
_refine_ls_number_restraints 0
_refine_ls_restrained_S_all 1.755
_refine_ls_R_factor_all 0.0638
_refine_ls_R_factor_gt 0.0394
_refine_ls_shift/su_max 0.001
_refine_ls_shift/su_mean 0.000
_refine_ls_structure_factor_coef Fsqd
_refine_ls_weighting_details w=1/s^2^(Fo^2^)
_refine_ls_weighting_scheme sigma
_refine_ls_wR_factor_gt 0.0620
_refine_ls_wR_factor_ref 0.0642
_reflns_number_gt 6299
_reflns_number_total 8644
_reflns_threshold_expression >2sigma(I)
_cod_data_source_file om050605%2Bsi20050719_022938.cif
_cod_data_source_block ta01
_cod_depositor_comments
;
The following automatic conversions were performed:

'_symmetry_cell_setting' value 'Monoclinic' changed to 'monoclinic'
according to
/usr/data/users/saulius/automatic-downloads/retrospective/ACS/lib/dictionaries/cif_core.dic
dictionary named 'cif_core.dic' version 2.4.2 from
2011-04-26.

'_refine_ls_weighting_scheme' value 'Sigma' changed to
'sigma' according to
/usr/data/users/saulius/automatic-downloads/retrospective/ACS/lib/dictionaries/cif_core.dic
dictionary named 'cif_core.dic' version 2.4.2 from 2011-04-26.

Automatic conversion script
Id: cif_fix_values 2281 2013-09-26 08:29:07Z andrius 

The following automatic conversions were performed:

'_atom_sites_solution_primary' value 'Direct methods' was changed to
'direct'.

'_atom_sites_solution_secondary' value 'Difference Fourier map' was
changed to 'difmap'.

'_atom_sites_solution_hydrogens' value 'Difference Fourier map' was
changed to 'difmap'.

Automatic conversion script
Id: cif_fix_values 6452 2018-10-05 10:23:21Z andrius 
;
_cod_original_sg_symbol_H-M P2(1)/n
_cod_database_code 4083828

loop_
_symmetry_equiv_pos_as_xyz
'x, y, z'
'-x+1/2, y+1/2, -z+1/2'
'-x, -y, -z'
'x-1/2, -y-1/2, z-1/2'

loop_
_atom_site_label
_atom_site_type_symbol
_atom_site_fract_x
_atom_site_fract_y
_atom_site_fract_z
_atom_site_U_iso_or_equiv
_atom_site_adp_type
_atom_site_occupancy
_atom_site_symmetry_multiplicity
_atom_site_calc_flag
_atom_site_refinement_flags
_atom_site_disorder_assembly
_atom_site_disorder_group
Cr1 Cr 0.04993(3) 0.861451(18) 0.246651(14) 0.01378(8) Uani 1 1 d . . .
P1 P 0.03886(4) 1.00120(3) 0.21504(2) 0.01303(11) Uani 1 1 d . . .
P2 P 0.19017(4) 0.94233(3) 0.32399(2) 0.01369(11) Uani 1 1 d . . .
O1 O -0.13399(12) 0.88489(9) 0.33292(7) 0.0318(4) Uani 1 1 d . . .
O2 O -0.14363(12) 0.78660(8) 0.13832(7) 0.0260(3) Uani 1 1 d . . .
O3 O 0.19471(12) 0.80819(8) 0.14232(7) 0.0274(3) Uani 1 1 d . . .
O4 O 0.10004(12) 0.69627(8) 0.31593(7) 0.0279(3) Uani 1 1 d . . .
O5 O -0.21054(11) 0.97195(8) 0.15020(6) 0.0234(3) Uani 1 1 d . . .
O6 O 0.25763(10) 0.98683(7) 0.16375(6) 0.0184(3) Uani 1 1 d . . .
O7 O 0.39128(11) 1.04755(8) 0.40001(7) 0.0240(3) Uani 1 1 d . . .
O8 O 0.22925(12) 0.82134(8) 0.42762(6) 0.0280(3) Uani 1 1 d . . .
N N 0.15029(12) 1.03243(8) 0.28085(7) 0.0126(3) Uani 1 1 d . . .
C1 C -0.06105(17) 0.87866(11) 0.30178(9) 0.0177(4) Uani 1 1 d . . .
C2 C -0.06929(17) 0.81770(11) 0.17976(9) 0.0175(4) Uani 1 1 d . . .
C3 C 0.14483(17) 0.83312(11) 0.18331(10) 0.0185(4) Uani 1 1 d . . .
C4 C 0.08342(16) 0.76079(12) 0.29039(9) 0.0185(4) Uani 1 1 d . . .
C5 C -0.32365(19) 0.93543(17) 0.12569(15) 0.0350(6) Uani 1 1 d . . .
C6 C 0.36986(19) 0.97294(16) 0.14827(13) 0.0271(5) Uani 1 1 d . . .
C7 C 0.4744(2) 1.10763(16) 0.43321(14) 0.0361(6) Uani 1 1 d . . .
C8 C 0.2650(3) 0.75002(16) 0.46872(15) 0.0514(9) Uani 1 1 d . . .
C9 C 0.21637(19) 1.10926(12) 0.28064(11) 0.0193(4) Uani 1 1 d . . .
C10 C -0.08784(15) 1.06070(11) 0.22764(9) 0.0138(4) Uani 1 1 d . . .
C11 C -0.20217(16) 1.03497(11) 0.19745(9) 0.0179(4) Uani 1 1 d . . .
C12 C -0.29771(18) 1.07344(13) 0.21489(10) 0.0218(5) Uani 1 1 d . . .
C13 C -0.28159(19) 1.13992(13) 0.26017(10) 0.0238(5) Uani 1 1 d . . .
C14 C -0.17052(18) 1.16756(12) 0.28911(10) 0.0214(5) Uani 1 1 d . . .
C15 C -0.07439(17) 1.12750(11) 0.27380(9) 0.0177(4) Uani 1 1 d . . .
C16 C 0.06883(15) 1.04242(10) 0.13321(9) 0.0140(4) Uani 1 1 d . . .
C17 C 0.17472(16) 1.02409(11) 0.11330(9) 0.0159(4) Uani 1 1 d . . .
C18 C 0.19033(18) 1.04352(12) 0.04624(10) 0.0199(4) Uani 1 1 d . . .
C19 C 0.10240(18) 1.08342(12) -0.00108(11) 0.0220(5) Uani 1 1 d . . .
C20 C 0.00091(18) 1.10639(12) 0.01868(10) 0.0211(5) Uani 1 1 d . . .
C21 C -0.01538(18) 1.08543(11) 0.08548(10) 0.0186(4) Uani 1 1 d . . .
C22 C 0.34678(16) 0.92610(11) 0.33441(9) 0.0173(4) Uani 1 1 d . . .
C23 C 0.43158(17) 0.98003(12) 0.37167(10) 0.0224(5) Uani 1 1 d . . .
C24 C 0.54987(19) 0.96183(15) 0.37904(12) 0.0325(6) Uani 1 1 d . . .
C25 C 0.5833(2) 0.89033(16) 0.35177(13) 0.0387(6) Uani 1 1 d . . .
C26 C 0.5020(2) 0.83524(15) 0.31738(12) 0.0346(6) Uani 1 1 d . . .
C27 C 0.38441(18) 0.85353(13) 0.30881(10) 0.0249(5) Uani 1 1 d . . .
C28 C 0.17642(15) 0.95775(11) 0.41493(9) 0.0140(4) Uani 1 1 d . . .
C29 C 0.19941(16) 0.88970(11) 0.45988(10) 0.0175(4) Uani 1 1 d . . .
C30 C 0.19159(17) 0.89489(13) 0.53012(10) 0.0215(5) Uani 1 1 d . . .
C31 C 0.15941(16) 0.96825(13) 0.55589(10) 0.0218(5) Uani 1 1 d . . .
C32 C 0.13466(17) 1.03559(13) 0.51223(10) 0.0205(5) Uani 1 1 d . . .
C33 C 0.14307(16) 1.03007(12) 0.44198(10) 0.0172(4) Uani 1 1 d . . .
H5A H -0.3590(18) 0.9137(12) 0.1690(11) 0.046(7) Uiso 1 1 d . . .
H5B H -0.3788(19) 0.9764(13) 0.0974(11) 0.049(7) Uiso 1 1 d . . .
H5C H -0.3146(18) 0.8895(13) 0.0968(11) 0.044(7) Uiso 1 1 d . . .
H6A H 0.4145(17) 0.9464(12) 0.1906(10) 0.031(6) Uiso 1 1 d . . .
H6B H 0.3644(17) 0.9346(12) 0.1094(11) 0.038(6) Uiso 1 1 d . . .
H6C H 0.3996(17) 1.0234(13) 0.1370(10) 0.034(6) Uiso 1 1 d . . .
H7A H 0.4318(19) 1.1531(13) 0.4456(11) 0.044(7) Uiso 1 1 d . . .
H7B H 0.5190(16) 1.1296(11) 0.3977(10) 0.028(6) Uiso 1 1 d . . .
H7C H 0.5317(19) 1.0828(12) 0.4719(11) 0.044(7) Uiso 1 1 d . . .
H8A H 0.274(2) 0.7107(15) 0.4380(12) 0.052(8) Uiso 1 1 d . . .
H8B H 0.194(2) 0.7306(14) 0.4867(11) 0.048(8) Uiso 1 1 d . . .
H8C H 0.334(2) 0.7598(14) 0.5065(12) 0.059(8) Uiso 1 1 d . . .
H9A H 0.2250(14) 1.1374(10) 0.3251(9) 0.012(5) Uiso 1 1 d . . .
H9B H 0.1711(15) 1.1453(11) 0.2401(9) 0.023(5) Uiso 1 1 d . . .
H9C H 0.2945(17) 1.0990(10) 0.2735(9) 0.019(5) Uiso 1 1 d . . .
H12 H -0.3720(16) 1.0566(11) 0.1964(9) 0.020(5) Uiso 1 1 d . . .
H13 H -0.3466(16) 1.1655(10) 0.2688(9) 0.020(5) Uiso 1 1 d . . .
H14 H -0.1600(16) 1.2114(11) 0.3184(10) 0.027(6) Uiso 1 1 d . . .
H15 H 0.0052(13) 1.1519(9) 0.2952(7) -0.001(4) Uiso 1 1 d . . .
H18 H 0.2633(15) 1.0298(10) 0.0332(8) 0.013(5) Uiso 1 1 d . . .
H19 H 0.1123(14) 1.0967(10) -0.0471(9) 0.015(5) Uiso 1 1 d . . .
H20 H -0.0575(15) 1.1349(10) -0.0118(9) 0.017(5) Uiso 1 1 d . . .
H21 H -0.0862(15) 1.0993(9) 0.0972(8) 0.007(5) Uiso 1 1 d . . .
H24 H 0.5990(17) 0.9977(11) 0.4000(10) 0.025(6) Uiso 1 1 d . . .
H25 H 0.6578(18) 0.8805(12) 0.3547(10) 0.033(6) Uiso 1 1 d . . .
H26 H 0.5226(17) 0.7885(12) 0.2996(10) 0.031(6) Uiso 1 1 d . . .
H27 H 0.3260(15) 0.8156(10) 0.2865(8) 0.009(5) Uiso 1 1 d . . .
H30 H 0.2109(15) 0.8496(11) 0.5589(9) 0.016(5) Uiso 1 1 d . . .
H31 H 0.1537(15) 0.9729(10) 0.6041(9) 0.016(5) Uiso 1 1 d . . .
H32 H 0.1114(15) 1.0832(11) 0.5288(9) 0.019(5) Uiso 1 1 d . . .
H33 H 0.1250(14) 1.0771(10) 0.4119(8) 0.011(5) Uiso 1 1 d . . .
O41 O 0.50990(15) 0.17618(10) -0.03293(8) 0.0549(5) Uani 1 1 d . . .
C42A C 0.5341(6) 0.1959(8) 0.0461(4) 0.040(3) Uani 0.394(12) 1 d P A 1
H42A H 0.4925 0.2462 0.0555 0.048 Uiso 0.394(12) 1 calc PR A 1
H42B H 0.5113 0.1498 0.0736 0.048 Uiso 0.394(12) 1 calc PR A 1
C42B C 0.5694(8) 0.1476(5) 0.0352(3) 0.062(2) Uani 0.606(12) 1 d P A 2
H42C H 0.6044 0.0930 0.0312 0.075 Uiso 0.606(12) 1 calc PR A 2
H42D H 0.5143 0.1432 0.0674 0.075 Uiso 0.606(12) 1 calc PR A 2
C43 C 0.6610(2) 0.20808(17) 0.06249(12) 0.0512(7) Uani 1 1 d . . .
H43A H 0.7017 0.1556 0.0768 0.061 Uiso 0.394(12) 1 calc PR A 1
H43B H 0.6837 0.2479 0.1017 0.061 Uiso 0.394(12) 1 calc PR A 1
H43C H 0.7290 0.1819 0.0940 0.061 Uiso 0.606(12) 1 calc PR A 2
H43D H 0.6310 0.2524 0.0887 0.061 Uiso 0.606(12) 1 calc PR A 2
C44 C 0.69274(19) 0.24011(14) -0.00323(11) 0.0366(6) Uani 1 1 d . A .
H44A H 0.7507 0.2042 -0.0187 0.044 Uiso 1 1 calc R . .
H44B H 0.7246 0.2965 0.0038 0.044 Uiso 1 1 calc R . .
C45 C 0.57714(19) 0.23888(13) -0.05593(11) 0.0344(6) Uani 1 1 d . A .
H45A H 0.5373 0.2925 -0.0568 0.041 Uiso 1 1 calc R . .
H45B H 0.5891 0.2268 -0.1041 0.041 Uiso 1 1 calc R . .

loop_
_atom_site_aniso_label
_atom_site_aniso_U_11
_atom_site_aniso_U_22
_atom_site_aniso_U_33
_atom_site_aniso_U_23
_atom_site_aniso_U_13
_atom_site_aniso_U_12
Cr1 0.01494(16) 0.01395(16) 0.01278(15) -0.00052(13) 0.00365(12) -0.00081(13)
P1 0.0119(2) 0.0151(3) 0.0119(2) 0.0001(2) 0.00211(19) -0.0003(2)
P2 0.0125(3) 0.0144(3) 0.0139(2) 0.0006(2) 0.0023(2) 0.0008(2)
O1 0.0259(9) 0.0441(10) 0.0303(8) -0.0062(7) 0.0170(7) -0.0047(7)
O2 0.0325(9) 0.0253(8) 0.0174(7) 0.0000(6) -0.0011(7) -0.0109(7)
O3 0.0317(9) 0.0277(8) 0.0272(8) -0.0044(7) 0.0161(7) 0.0019(7)
O4 0.0389(9) 0.0177(8) 0.0273(8) 0.0039(6) 0.0075(7) 0.0026(7)
O5 0.0137(7) 0.0283(8) 0.0271(8) -0.0105(6) 0.0017(6) -0.0027(6)
O6 0.0146(7) 0.0233(8) 0.0193(7) 0.0034(6) 0.0078(6) 0.0030(6)
O7 0.0159(7) 0.0251(8) 0.0290(8) -0.0067(6) 0.0007(6) -0.0041(6)
O8 0.0453(10) 0.0172(8) 0.0188(7) 0.0052(6) 0.0005(7) 0.0090(7)
N 0.0116(8) 0.0129(8) 0.0125(8) 0.0001(6) 0.0004(6) -0.0029(6)
C1 0.0197(11) 0.0180(11) 0.0138(10) -0.0013(8) 0.0003(8) -0.0019(8)
C2 0.0237(11) 0.0158(10) 0.0147(10) 0.0032(8) 0.0079(9) -0.0008(9)
C3 0.0195(11) 0.0155(10) 0.0201(10) 0.0013(8) 0.0032(9) -0.0018(8)
C4 0.0198(11) 0.0219(11) 0.0147(10) -0.0018(9) 0.0055(8) -0.0017(9)
C5 0.0173(12) 0.0384(15) 0.0468(16) -0.0175(13) 0.0013(12) -0.0062(11)
C6 0.0211(12) 0.0316(14) 0.0323(14) 0.0066(12) 0.0139(11) 0.0046(11)
C7 0.0278(14) 0.0352(15) 0.0416(16) -0.0098(13) -0.0002(12) -0.0098(12)
C8 0.093(3) 0.0180(14) 0.0308(15) 0.0039(12) -0.0148(17) 0.0123(15)
C9 0.0202(12) 0.0184(11) 0.0190(11) -0.0007(9) 0.0036(9) -0.0048(9)
C10 0.0159(10) 0.0140(10) 0.0118(9) 0.0033(8) 0.0038(8) 0.0028(8)
C11 0.0196(11) 0.0175(11) 0.0170(10) -0.0007(8) 0.0050(8) 0.0004(8)
C12 0.0128(11) 0.0299(13) 0.0221(11) -0.0008(9) 0.0026(9) 0.0013(9)
C13 0.0211(12) 0.0288(12) 0.0234(11) 0.0027(10) 0.0091(9) 0.0118(10)
C14 0.0304(13) 0.0167(11) 0.0181(11) -0.0014(9) 0.0070(9) 0.0055(9)
C15 0.0210(11) 0.0175(11) 0.0146(10) 0.0029(8) 0.0036(8) 0.0012(9)
C16 0.0165(10) 0.0131(10) 0.0121(9) -0.0012(8) 0.0025(8) -0.0026(8)
C17 0.0179(11) 0.0129(10) 0.0161(10) -0.0012(8) 0.0018(8) -0.0030(8)
C18 0.0221(12) 0.0180(11) 0.0217(11) -0.0028(9) 0.0092(9) -0.0067(9)
C19 0.0320(13) 0.0211(12) 0.0135(10) 0.0008(9) 0.0066(9) -0.0095(9)
C20 0.0246(12) 0.0205(11) 0.0155(10) 0.0049(9) -0.0017(9) -0.0033(9)
C21 0.0169(11) 0.0191(11) 0.0192(11) -0.0015(8) 0.0027(9) -0.0039(9)
C22 0.0123(10) 0.0218(11) 0.0173(10) 0.0027(8) 0.0019(8) 0.0020(8)
C23 0.0175(11) 0.0277(12) 0.0213(11) 0.0021(9) 0.0029(9) 0.0010(9)
C24 0.0148(12) 0.0420(15) 0.0386(14) -0.0014(12) 0.0011(10) -0.0040(11)
C25 0.0135(13) 0.0525(17) 0.0502(16) 0.0004(13) 0.0075(11) 0.0093(12)
C26 0.0262(13) 0.0354(15) 0.0421(14) -0.0050(12) 0.0072(11) 0.0142(11)
C27 0.0201(12) 0.0284(13) 0.0253(11) -0.0013(10) 0.0029(9) 0.0040(10)
C28 0.0103(10) 0.0173(10) 0.0132(9) 0.0006(8) 0.0000(7) -0.0015(8)
C29 0.0163(10) 0.0154(10) 0.0187(10) -0.0010(8) -0.0006(8) -0.0019(8)
C30 0.0195(11) 0.0252(12) 0.0172(11) 0.0081(9) -0.0021(9) -0.0041(9)
C31 0.0167(11) 0.0358(13) 0.0127(10) 0.0005(9) 0.0026(8) -0.0047(9)
C32 0.0184(11) 0.0239(12) 0.0197(11) -0.0034(9) 0.0053(9) 0.0023(9)
C33 0.0145(10) 0.0193(11) 0.0172(10) 0.0035(9) 0.0020(8) 0.0017(8)
O41 0.0627(12) 0.0523(12) 0.0438(10) 0.0041(9) -0.0019(9) -0.0318(9)
C42A 0.038(4) 0.055(7) 0.032(4) 0.018(4) 0.021(3) 0.008(4)
C42B 0.109(6) 0.046(4) 0.035(3) 0.010(3) 0.023(3) -0.018(4)
C43 0.0542(19) 0.066(2) 0.0328(14) 0.0061(13) 0.0088(13) -0.0007(15)
C44 0.0337(14) 0.0407(15) 0.0367(13) 0.0060(11) 0.0105(11) 0.0059(11)
C45 0.0429(15) 0.0324(14) 0.0285(12) 0.0020(11) 0.0089(11) 0.0011(11)

loop_
_atom_type_symbol
_atom_type_description
_atom_type_scat_dispersion_real
_atom_type_scat_dispersion_imag
_atom_type_scat_source
C C 0.0033 0.0016 'International Tables Vol C Tables 4.2.6.8 and 6.1.1.4'
H H 0.0000 0.0000 'International Tables Vol C Tables 4.2.6.8 and 6.1.1.4'
N N 0.0061 0.0033 'International Tables Vol C Tables 4.2.6.8 and 6.1.1.4'
O O 0.0106 0.0060 'International Tables Vol C Tables 4.2.6.8 and 6.1.1.4'
P P 0.1023 0.0942 'International Tables Vol C Tables 4.2.6.8 and 6.1.1.4'
Cr Cr 0.3209 0.6236 'International Tables Vol C Tables 4.2.6.8 and 6.1.1.4'

loop_
_geom_angle_atom_site_label_1
_geom_angle_atom_site_label_2
_geom_angle_atom_site_label_3
_geom_angle
_geom_angle_publ_flag
C2 Cr1 C4 91.85(8) yes
C2 Cr1 C1 86.74(8) yes
C4 Cr1 C1 88.73(8) yes
C2 Cr1 C3 84.94(8) yes
C4 Cr1 C3 89.00(8) yes
C1 Cr1 C3 171.30(8) yes
C2 Cr1 P1 101.66(6) yes
C4 Cr1 P1 166.30(6) yes
C1 Cr1 P1 89.79(6) yes
C3 Cr1 P1 94.37(6) yes
C2 Cr1 P2 169.10(6) yes
C4 Cr1 P2 98.90(6) yes
C1 Cr1 P2 91.68(6) yes
C3 Cr1 P2 96.97(6) yes
P1 Cr1 P2 67.536(18) yes
N P1 C16 106.32(8) ?
N P1 C10 104.87(8) ?
C16 P1 C10 103.41(8) ?
N P1 Cr1 96.03(5) ?
C16 P1 Cr1 124.92(6) ?
C10 P1 Cr1 118.62(6) ?
N P1 P2 39.52(5) ?
C16 P1 P2 127.54(6) ?
C10 P1 P2 120.90(6) ?
Cr1 P1 P2 56.514(16) ?
N P2 C28 106.41(8) ?
N P2 C22 110.09(8) ?
C28 P2 C22 102.03(8) ?
N P2 Cr1 95.19(5) ?
C28 P2 Cr1 119.64(6) ?
C22 P2 Cr1 122.30(6) ?
N P2 P1 39.24(5) ?
C28 P2 P1 122.76(6) ?
C22 P2 P1 129.24(6) ?
Cr1 P2 P1 55.950(16) ?
C11 O5 C5 117.53(16) ?
C17 O6 C6 117.89(15) ?
C23 O7 C7 118.25(17) ?
C29 O8 C8 119.26(17) ?
C9 N P1 125.05(12) ?
C9 N P2 130.18(13) ?
P1 N P2 101.24(7) ?
O1 C1 Cr1 175.11(16) yes
O2 C2 Cr1 177.11(16) yes
O3 C3 Cr1 172.19(16) yes
O4 C4 Cr1 177.00(17) yes
O5 C5 H5A 111.3(11) ?
O5 C5 H5B 110.1(12) ?
H5A C5 H5B 109.5(17) ?
O5 C5 H5C 108.0(13) ?
H5A C5 H5C 108.0(17) ?
H5B C5 H5C 109.9(17) ?
O6 C6 H6A 104.3(11) ?
O6 C6 H6B 110.7(12) ?
H6A C6 H6B 107.5(16) ?
O6 C6 H6C 108.3(12) ?
H6A C6 H6C 115.2(17) ?
H6B C6 H6C 110.6(16) ?
O7 C7 H7A 107.6(13) ?
O7 C7 H7B 109.7(11) ?
H7A C7 H7B 105.6(17) ?
O7 C7 H7C 110.4(13) ?
H7A C7 H7C 116.0(18) ?
H7B C7 H7C 107.3(16) ?
O8 C8 H8A 106.2(15) ?
O8 C8 H8B 106.4(13) ?
H8A C8 H8B 103(2) ?
O8 C8 H8C 112.4(14) ?
H8A C8 H8C 114(2) ?
H8B C8 H8C 113.4(18) ?
N C9 H9A 111.0(10) ?
N C9 H9B 107.6(10) ?
H9A C9 H9B 110.3(14) ?
N C9 H9C 111.5(10) ?
H9A C9 H9C 106.7(14) ?
H9B C9 H9C 109.8(14) ?
C15 C10 C11 117.78(17) ?
C15 C10 P1 120.95(14) ?
C11 C10 P1 120.89(14) ?
O5 C11 C12 123.88(17) ?
O5 C11 C10 115.39(16) ?
C12 C11 C10 120.72(17) ?
C13 C12 C11 120.10(19) ?
C13 C12 H12 118.4(12) ?
C11 C12 H12 121.5(11) ?
C14 C13 C12 120.25(19) ?
C14 C13 H13 121.8(11) ?
C12 C13 H13 117.9(11) ?
C13 C14 C15 119.89(19) ?
C13 C14 H14 120.3(12) ?
C15 C14 H14 119.9(12) ?
C14 C15 C10 121.20(19) ?
C14 C15 H15 116.4(8) ?
C10 C15 H15 122.3(8) ?
C21 C16 C17 117.91(16) ?
C21 C16 P1 121.51(14) ?
C17 C16 P1 120.27(13) ?
O6 C17 C18 123.76(17) ?
O6 C17 C16 115.70(15) ?
C18 C17 C16 120.54(17) ?
C17 C18 C19 119.86(19) ?
C17 C18 H18 119.5(10) ?
C19 C18 H18 120.6(10) ?
C20 C19 C18 120.60(19) ?
C20 C19 H19 119.0(11) ?
C18 C19 H19 120.3(11) ?
C19 C20 C21 119.34(19) ?
C19 C20 H20 121.6(10) ?
C21 C20 H20 119.1(11) ?
C20 C21 C16 121.57(19) ?
C20 C21 H21 118.2(10) ?
C16 C21 H21 120.2(10) ?
C27 C22 C23 118.19(17) ?
C27 C22 P2 118.20(15) ?
C23 C22 P2 123.42(14) ?
O7 C23 C24 123.69(19) ?
O7 C23 C22 116.47(17) ?
C24 C23 C22 119.83(19) ?
C25 C24 C23 120.1(2) ?
C25 C24 H24 122.9(13) ?
C23 C24 H24 117.0(13) ?
C24 C25 C26 121.2(2) ?
C24 C25 H25 119.5(13) ?
C26 C25 H25 119.2(13) ?
C25 C26 C27 119.1(2) ?
C25 C26 H26 122.0(13) ?
C27 C26 H26 118.9(13) ?
C26 C27 C22 121.6(2) ?
C26 C27 H27 120.9(10) ?
C22 C27 H27 117.5(10) ?
C33 C28 C29 118.33(16) ?
C33 C28 P2 125.16(14) ?
C29 C28 P2 116.50(14) ?
O8 C29 C30 125.33(17) ?
O8 C29 C28 113.54(16) ?
C30 C29 C28 121.13(18) ?
C31 C30 C29 119.23(19) ?
C31 C30 H30 121.8(11) ?
C29 C30 H30 118.9(11) ?
C32 C31 C30 120.54(19) ?
C32 C31 H31 119.1(10) ?
C30 C31 H31 120.3(10) ?
C31 C32 C33 119.9(2) ?
C31 C32 H32 120.5(11) ?
C33 C32 H32 119.6(11) ?
C28 C33 C32 120.82(18) ?
C28 C33 H33 119.9(10) ?
C32 C33 H33 119.3(10) ?
C45 O41 C42B 109.2(3) ?
C45 O41 C42A 99.5(4) ?
C42B O41 C42A 36.6(3) ?
C43 C42A O41 102.0(5) ?
C43 C42A H42A 111.4 ?
O41 C42A H42A 111.4 ?
C43 C42A H42B 111.4 ?
O41 C42A H42B 111.4 ?
H42A C42A H42B 109.2 ?
O41 C42B C43 106.7(4) ?
O41 C42B H42C 110.4 ?
C43 C42B H42C 110.4 ?
O41 C42B H42D 110.4 ?
C43 C42B H42D 110.4 ?
H42C C42B H42D 108.6 ?
C42A C43 C42B 37.1(3) ?
C42A C43 C44 106.8(3) ?
C42B C43 C44 103.0(3) ?
C42A C43 H43A 110.4 ?
C42B C43 H43A 77.9 ?
C44 C43 H43A 110.4 ?
C42A C43 H43B 110.4 ?
C42B C43 H43B 140.3 ?
C44 C43 H43B 110.4 ?
H43A C43 H43B 108.6 ?
C42A C43 H43C 136.0 ?
C42B C43 H43C 111.2 ?
C44 C43 H43C 111.2 ?
H43A C43 H43C 34.9 ?
H43B C43 H43C 76.3 ?
C42A C43 H43D 75.8 ?
C42B C43 H43D 111.2 ?
C44 C43 H43D 111.2 ?
H43A C43 H43D 133.7 ?
H43B C43 H43D 36.5 ?
H43C C43 H43D 109.1 ?
C43 C44 C45 102.68(18) ?
C43 C44 H44A 111.2 ?
C45 C44 H44A 111.2 ?
C43 C44 H44B 111.2 ?
C45 C44 H44B 111.2 ?
H44A C44 H44B 109.1 ?
O41 C45 C44 106.00(17) ?
O41 C45 H45A 110.5 ?
C44 C45 H45A 110.5 ?
O41 C45 H45B 110.5 ?
C44 C45 H45B 110.5 ?
H45A C45 H45B 108.7 ?

loop_
_geom_bond_atom_site_label_1
_geom_bond_atom_site_label_2
_geom_bond_distance
_geom_bond_publ_flag
Cr1 C2 1.8328(19) yes
Cr1 C4 1.850(2) yes
Cr1 C1 1.870(2) yes
Cr1 C3 1.879(2) yes
Cr1 P1 2.3557(6) yes
Cr1 P2 2.3712(5) yes
P1 N 1.6946(14) ?
P1 C16 1.8206(17) ?
P1 C10 1.8321(18) ?
P1 P2 2.6274(7) ?
P2 N 1.7046(14) ?
P2 C28 1.8168(17) ?
P2 C22 1.8211(18) ?
O1 C1 1.150(2) yes
O2 C2 1.166(2) yes
O3 C3 1.154(2) yes
O4 C4 1.161(2) yes
O5 C11 1.364(2) ?
O5 C5 1.437(2) ?
O6 C17 1.363(2) ?
O6 C6 1.427(2) ?
O7 C23 1.358(2) ?
O7 C7 1.433(2) ?
O8 C29 1.359(2) ?
O8 C8 1.420(3) ?
N C9 1.473(2) ?
C5 H5A 1.07(2) ?
C5 H5B 1.01(2) ?
C5 H5C 0.95(2) ?
C6 H6A 0.973(19) ?
C6 H6B 0.97(2) ?
C6 H6C 0.94(2) ?
C7 H7A 0.95(2) ?
C7 H7B 1.013(19) ?
C7 H7C 0.98(2) ?
C8 H8A 0.90(2) ?
C8 H8B 1.02(2) ?
C8 H8C 0.98(2) ?
C9 H9A 0.961(16) ?
C9 H9B 1.032(18) ?
C9 H9C 0.968(18) ?
C10 C15 1.396(2) ?
C10 C11 1.405(2) ?
C11 C12 1.386(3) ?
C12 C13 1.381(3) ?
C12 H12 0.909(18) ?
C13 C14 1.377(3) ?
C13 H13 0.914(18) ?
C14 C15 1.387(3) ?
C14 H14 0.905(18) ?
C15 H15 1.017(15) ?
C16 C21 1.388(2) ?
C16 C17 1.407(2) ?
C17 C18 1.384(2) ?
C18 C19 1.385(3) ?
C18 H18 0.967(17) ?
C19 C20 1.376(3) ?
C19 H19 0.947(16) ?
C20 C21 1.388(2) ?
C20 H20 0.927(17) ?
C21 H21 0.932(16) ?
C22 C27 1.390(3) ?
C22 C23 1.405(2) ?
C23 C24 1.394(3) ?
C24 C25 1.371(3) ?
C24 H24 0.859(18) ?
C25 C26 1.373(3) ?
C25 H25 0.88(2) ?
C26 C27 1.384(3) ?
C26 H26 0.890(19) ?
C27 H27 0.954(16) ?
C28 C33 1.380(2) ?
C28 C29 1.400(2) ?
C29 C30 1.383(2) ?
C30 C31 1.379(3) ?
C30 H30 0.923(17) ?
C31 C32 1.377(3) ?
C31 H31 0.951(16) ?
C32 C33 1.385(2) ?
C32 H32 0.904(17) ?
C33 H33 0.958(16) ?
O41 C45 1.419(2) ?
O41 C42B 1.431(6) ?
O41 C42A 1.527(9) ?
C42A C43 1.465(7) ?
C42A H42A 0.9900 ?
C42A H42B 0.9900 ?
C42B C43 1.469(5) ?
C42B H42C 0.9900 ?
C42B H42D 0.9900 ?
C43 C44 1.492(3) ?
C43 H43A 0.9900 ?
C43 H43B 0.9900 ?
C43 H43C 0.9900 ?
C43 H43D 0.9900 ?
C44 C45 1.511(3) ?
C44 H44A 0.9900 ?
C44 H44B 0.9900 ?
C45 H45A 0.9900 ?
C45 H45B 0.9900 ?
